data_2007503
loop_
_publ_author_name
'Elgemeie, Galal E. H.'
'Fathy, Nahed M.'
'Hopf, Henning'
'Dix, Ina'
'Jones, Peter G.'

_publ_section_title
;
2,3,4,5-Tetrahydrocyclohepta[b]pyrido[2,1-a]benzimidazole-7-carbonitrile
;
_journal_name_full 'Acta Crystallographica Section C'
_journal_page_first 1107
_journal_page_last 1109
_journal_volume 54
_journal_year 1998
_chemical_formula_moiety 'C17 H15 N3'
_chemical_formula_sum 'C17 H15 N3'
_chemical_formula_weight 261.32
_space_group_IT_number 2
_symmetry_cell_setting triclinic
_symmetry_space_group_name_Hall '-P 1'
_symmetry_space_group_name_H-M 'P -1'
_cell_angle_alpha 109.67(3)
_cell_angle_beta 102.76(3)
_cell_angle_gamma 107.14(2)
_cell_formula_units_Z 2
_cell_length_a 8.105(4)
_cell_length_b 9.292(4)
_cell_length_c 10.283(4)
_cell_measurement_temperature 143(2)
_cell_volume 651.3(5)
_diffrn_ambient_temperature 143(2)
_exptl_crystal_density_diffrn 1.333
_refine_ls_R_factor_obs .055
_refine_ls_wR_factor_obs .096
_cod_depositor_comments
;
The following automatic conversions were performed:
'_geom_bond_publ_flag' value 'Y' changed to 'y' according to
'/home/saulius/struct/CIF-dictionaries/cif_core.dic' dictionary named
'cif_core.dic' version 2.4.1 from 2010-06-29 (5 times).

Automatic conversion script
Id: cif_fix_enum 1527 2010-12-29 10:47:43Z saulius 
;
_cod_database_code 2007503

loop_
_symmetry_equiv_pos_as_xyz
'x, y, z'
'-x, -y, -z'

loop_
_atom_site_aniso_label
_atom_site_aniso_U_11
_atom_site_aniso_U_22
_atom_site_aniso_U_33
_atom_site_aniso_U_12
_atom_site_aniso_U_13
_atom_site_aniso_U_23
N1 .0243(12) .0286(12) .0253(12) .0087(10) .0075(10) .0105(10)
C1 .0267(15) .0455(18) .0370(17) .0080(14) .0111(13) .0115(14)
N2 .0293(12) .0343(13) .0242(12) .0131(11) .0097(10) .0095(10)
C2 .0410(18) .0461(19) .071(2) .0132(15) .0289(18) .0310(18)
N3 .0414(16) .0399(15) .0493(17) .0013(13) .0218(13) .0005(13)
C3 .0388(18) .068(2) .060(2) .0245(17) .0276(17) .0432(19)
C4 .0413(18) .071(2) .0429(19) .0293(17) .0249(15) .0310(17)
C5 .0363(16) .0447(17) .0408(18) .0206(14) .0191(14) .0157(14)
C6 .0370(16) .0308(15) .0249(15) .0159(13) .0115(13) .0102(12)
C7 .0244(14) .0296(15) .0238(14) .0059(12) .0054(11) .0091(12)
C8 .0424(17) .0412(17) .0301(16) .0243(15) .0137(14) .0156(14)
C9 .059(2) .0403(18) .0319(17) .0275(16) .0126(15) .0091(14)
C10 .052(2) .0310(17) .0387(19) .0116(15) .0043(16) .0049(15)
C11 .0348(17) .0329(16) .0374(17) .0068(14) .0046(14) .0130(14)
C12 .0254(14) .0371(16) .0272(15) .0124(12) .0095(12) .0163(13)
C13 .0282(15) .0372(16) .0304(16) .0139(13) .0111(12) .0178(13)
C14 .0325(15) .0284(14) .0237(14) .0114(12) .0061(12) .0107(12)
C15 .0339(15) .0334(15) .0229(14) .0167(13) .0067(12) .0124(13)
C16 .0237(14) .0291(14) .0244(14) .0081(12) .0056(12) .0116(12)
C17 .0368(17) .0337(16) .0277(16) .0116(14) .0141(13) .0052(13)

loop_
_atom_site_label
_atom_site_fract_x
_atom_site_fract_y
_atom_site_fract_z
_atom_site_U_iso_or_equiv
_atom_site_thermal_displace_type
_atom_site_calc_flag
_atom_site_refinement_flags
_atom_site_occupancy
_atom_site_disorder_group
_atom_site_type_symbol
N1 .4847(3) .5852(2) .3720(2) .0271(5) Uani d . 1 . N
C1 .8061(4) .6715(4) .3708(3) .0400(7) Uani d . 1 . C
H1A .8896 .6160 .3903 .048 Uiso calc R 1 . H
H1B .8276 .7619 .4661 .048 Uiso calc R 1 . H
N2 .2048(3) .5187(3) .4021(2) .0301(5) Uani d . 1 . N
C2 .8539(4) .7483(4) .2658(4) .0503(9) Uani d . 1 . C
H2A .7468 .7667 .2180 .060 Uiso calc R 1 . H
H2B .9591 .8584 .3242 .060 Uiso calc R 1 . H
N3 -.0713(4) .0849(3) .1442(3) .0518(8) Uani d . 1 . N
C3 .9040(4) .6394(4) .1466(4) .0483(8) Uani d . 1 . C
H3A .9383 .6988 .0865 .058 Uiso calc R 1 . H
H3B 1.0144 .6256 .1952 .058 Uiso calc R 1 . H
C4 .7530(4) .4674(4) .0438(3) .0463(8) Uani d . 1 . C
H4A .7986 .4092 -.0307 .056 Uiso calc R 1 . H
H4B .6454 .4813 -.0095 .056 Uiso calc R 1 . H
C5 .6878(4) .3563(4) .1193(3) .0393(7) Uani d . 1 . C
H5A .6266 .2386 .0443 .047 Uiso calc R 1 . H
H5B .7974 .3670 .1936 .047 Uiso calc R 1 . H
C6 .3757(4) .2752(3) .1457(3) .0308(6) Uani d . 1 . C
H6 .3385 .1697 .0656 .037 Uiso calc R 1 . H
C7 .2530(3) .3068(3) .2114(3) .0285(6) Uani d . 1 . C
C8 .2836(4) .7930(3) .6083(3) .0358(7) Uani d . 1 . C
H8 .1667 .7618 .6194 .043 Uiso calc R 1 . H
C9 .4200(4) .9490(4) .6968(3) .0443(8) Uani d . 1 . C
H9 .3984 1.0261 .7720 .053 Uiso calc R 1 . H
C10 .5897(4) .9965(4) .6784(3) .0472(8) Uani d . 1 . C
H10 .6804 1.1065 .7403 .057 Uiso calc R 1 . H
C11 .6305(4) .8889(3) .5729(3) .0390(7) Uani d . 1 . C
H11 .7459 .9233 .5600 .047 Uiso calc R 1 . H
C12 .6112(3) .5480(3) .3098(3) .0292(6) Uani d . 1 . C
C13 .5559(4) .3960(3) .1946(3) .0307(6) Uani d . 1 . C
C14 .4952(4) .7280(3) .4863(3) .0293(6) Uani d . 1 . C
C15 .3211(4) .6808(3) .5010(3) .0298(6) Uani d . 1 . C
C16 .3042(3) .4657(3) .3275(3) .0269(6) Uani d . 1 . C
C17 .0723(4) .1830(3) .1727(3) .0352(7) Uani d . 1 . C

loop_
_geom_bond_atom_site_label_1
_geom_bond_atom_site_label_2
_geom_bond_site_symmetry_2
_geom_bond_distance
_geom_bond_publ_flag
N1 C12 . 1.389(3) y
N1 C16 . 1.410(3) y
N1 C14 . 1.410(3) y
C1 C12 . 1.488(4) ?
C1 C2 . 1.537(4) ?
N2 C16 . 1.316(3) y
N2 C15 . 1.379(3) y
C2 C3 . 1.522(4) ?
N3 C17 . 1.147(3) ?
C3 C4 . 1.519(4) ?
C4 C5 . 1.532(4) ?
C5 C13 . 1.512(4) ?
C6 C7 . 1.366(3) ?
C6 C13 . 1.406(4) ?
C7 C16 . 1.418(4) ?
C7 C17 . 1.438(4) ?
C8 C9 . 1.369(4) ?
C8 C15 . 1.399(4) ?
C9 C10 . 1.391(4) ?
C10 C11 . 1.381(4) ?
C11 C14 . 1.392(4) ?
C12 C13 . 1.365(4) ?
C14 C15 . 1.407(4) y

loop_
_cod_related_entry_id
_cod_related_entry_database
_cod_related_entry_code
1 ChemSpider 21136952
